data_2200211
loop_
_publ_author_name
'Tomura, Masaaki'
'Yamashita, Yoshiro'

_publ_section_title
;
 Tetrathiafulvalene with a fused pyrazine ring
;
_journal_issue 4
_journal_name_full 'Acta Crystallographica Section E'
_journal_page_first o307
_journal_page_last o308
_journal_paper_doi 10.1107/S1600536801003701
_journal_volume 57
_journal_year 2001
_chemical_formula_iupac 'C8 H4 N2 S4'
_chemical_formula_moiety 'C8 H4 N2 S4'
_chemical_formula_sum 'C8 H4 N2 S4'
_chemical_formula_weight 256.37
_chemical_melting_point 182
_chemical_name_common
;
pyrazinotetrathiafulvalene
;
_chemical_name_systematic
;
2-(1,3-dithiol-2-ylidene)-2,3-dihydro-1,3-dithia-4,7-diazaindene
;
_space_group_IT_number 14
_symmetry_cell_setting monoclinic
_symmetry_space_group_name_Hall '-P 2yn'
_symmetry_space_group_name_H-M 'P 1 21/n 1'
_cell_angle_alpha 90.00
_cell_angle_beta 96.89(2)
_cell_angle_gamma 90.00
_cell_formula_units_Z 4
_cell_length_a 8.481(2)
_cell_length_b 9.1928(9)
_cell_length_c 12.8980(14)
_cell_measurement_reflns_used 24
_cell_measurement_temperature 296(2)
_cell_measurement_theta_max 42.75
_cell_measurement_theta_min 9.66
_cell_volume 998.3(3)
_computing_cell_refinement 'CAD-4 EXPRESS'
_computing_data_collection 'CAD-4 EXPRESS (Enraf-Nonius, 1992)'
_computing_data_reduction 'HELENA (Spek, 1997)'
_computing_molecular_graphics 'ORTEPII (Johnson, 1976)'
_computing_publication_material SHELXL97
_computing_structure_refinement 'SHELXL97 (Sheldrick, 1997)'
_computing_structure_solution 'SHELXS97 (Sheldrick, 1997)'
_diffrn_ambient_temperature 296(2)
_diffrn_measured_fraction_theta_full .996
_diffrn_measured_fraction_theta_max .996
_diffrn_measurement_device_type 'Enraf-Nonius CAD-4'
_diffrn_measurement_method \w
_diffrn_radiation_monochromator graphite
_diffrn_radiation_source 'fine-focus sealed tube'
_diffrn_radiation_type CuK\a
_diffrn_radiation_wavelength 1.54178
_diffrn_reflns_av_R_equivalents .0841
_diffrn_reflns_av_sigmaI/netI .1940
_diffrn_reflns_limit_h_max 10
_diffrn_reflns_limit_h_min -10
_diffrn_reflns_limit_k_max 11
_diffrn_reflns_limit_k_min 0
_diffrn_reflns_limit_l_max 16
_diffrn_reflns_limit_l_min 0
_diffrn_reflns_number 2060
_diffrn_reflns_theta_full 74.21
_diffrn_reflns_theta_max 74.21
_diffrn_reflns_theta_min 5.93
_diffrn_standards_decay_% 4.9
_diffrn_standards_interval_time 120
_diffrn_standards_number 3
_exptl_absorpt_coefficient_mu 8.393
_exptl_absorpt_correction_T_max .6790
_exptl_absorpt_correction_T_min .1342
_exptl_absorpt_correction_type '\y scan'
_exptl_absorpt_process_details '(North et al., 1968)'
_exptl_crystal_colour orange
_exptl_crystal_density_diffrn 1.706
_exptl_crystal_density_method 'not measured'
_exptl_crystal_description needle
_exptl_crystal_F_000 520
_exptl_crystal_size_max .40
_exptl_crystal_size_mid .05
_exptl_crystal_size_min .05
_refine_diff_density_max .472
_refine_diff_density_min -.620
_refine_ls_extinction_method none
_refine_ls_goodness_of_fit_ref 1.072
_refine_ls_hydrogen_treatment constr
_refine_ls_matrix_type full
_refine_ls_number_parameters 127
_refine_ls_number_reflns 2026
_refine_ls_number_restraints 0
_refine_ls_restrained_S_all 1.072
_refine_ls_R_factor_all .2738
_refine_ls_R_factor_gt .0794
_refine_ls_shift/su_max <0.001
_refine_ls_shift/su_mean <0.001
_refine_ls_structure_factor_coef Fsqd
_refine_ls_weighting_details
;
calc w = 1/[\s^2^(Fo^2^)+(0.0473P)^2^] where P = (Fo^2^+2Fc^2^)/3
;
_refine_ls_weighting_scheme calc
_refine_ls_wR_factor_ref .1984
_reflns_number_gt 663
_reflns_number_total 2026
_reflns_threshold_expression I>2\s(I)
_cod_data_source_file ob6031.cif
_cod_data_source_block I
_cod_original_cell_volume 998.4(3)
_cod_original_sg_symbol_H-M 'P 21/n'
_cod_database_code 2200211
_cod_database_fobs_code 2200211

loop_
_symmetry_equiv_pos_as_xyz
'x, y, z'
'-x+1/2, y+1/2, -z+1/2'
'-x, -y, -z'
'x-1/2, -y-1/2, z-1/2'

loop_
_atom_site_label
_atom_site_fract_x
_atom_site_fract_y
_atom_site_fract_z
_atom_site_U_iso_or_equiv
_atom_site_adp_type
_atom_site_calc_flag
_atom_site_refinement_flags
_atom_site_occupancy
_atom_site_disorder_assembly
_atom_site_disorder_group
_atom_site_type_symbol
S1 .6493(3) .1589(3) .0282(2) .0674(10) Uani d . 1 . . S
S2 .8472(3) .3437(3) -.0918(2) .0654(10) Uani d . 1 . . S
S3 .7875(3) -.1295(3) -.0841(2) .0624(9) Uani d . 1 . . S
S4 .9782(4) .0714(3) -.2010(2) .0691(10) Uani d . 1 . . S
N1 .9250(10) -.3509(10) -.1734(7) .066(3) Uani d . 1 . . N
N2 1.1014(9) -.1626(10) -.2882(6) .057(2) Uani d . 1 . . N
C1 .7889(11) .1682(12) -.0620(7) .050(3) Uani d . 1 . . C
C2 .6431(15) .3437(12) .0447(9) .079(4) Uani d . 1 . . C
H2 .5781 .3828 .0908 .095 Uiso calc R 1 . . H
C3 .7305(15) .4331(13) -.0079(10) .082(4) Uani d . 1 . . C
H3 .7293 .5337 -.0005 .098 Uiso calc R 1 . . H
C4 .8439(11) .0490(13) -.1063(7) .053(3) Uani d . 1 . . C
C5 .9170(12) -.2081(13) -.1663(8) .052(3) Uani d . 1 . . C
C6 1.0049(12) -.1131(11) -.2221(8) .056(3) Uani d . 1 . . C
C7 1.0256(13) -.3999(13) -.2385(9) .070(4) Uani d . 1 . . C
H7 1.0386 -.4996 -.2465 .084 Uiso calc R 1 . . H
C8 1.1105(13) -.3038(15) -.2941(9) .069(4) Uani d . 1 . . C
H8 1.1782 -.3430 -.3384 .083 Uiso calc R 1 . . H

loop_
_atom_site_aniso_label
_atom_site_aniso_U_11
_atom_site_aniso_U_22
_atom_site_aniso_U_33
_atom_site_aniso_U_12
_atom_site_aniso_U_13
_atom_site_aniso_U_23
S1 .068(2) .084(2) .0552(19) .0057(18) .0270(16) .0009(17)
S2 .069(2) .061(2) .069(2) .0031(17) .0229(18) -.0044(18)
S3 .067(2) .0610(19) .066(2) -.0009(16) .0368(16) .0047(16)
S4 .072(2) .0667(19) .077(2) -.0049(17) .0468(18) .0043(18)
N1 .054(6) .067(7) .076(7) .002(6) .004(5) -.004(6)
N2 .049(5) .075(7) .049(6) .012(5) .018(4) -.015(5)
C1 .037(6) .079(8) .033(6) -.002(6) .005(5) -.001(6)
C2 .102(10) .086(9) .052(8) .048(8) .020(7) -.012(7)
C3 .098(11) .067(8) .082(10) .028(8) .021(8) -.011(8)
C4 .040(6) .079(8) .040(7) -.003(6) .004(5) -.002(6)
C5 .051(7) .064(8) .043(7) .005(6) .014(5) .000(6)
C6 .047(7) .065(7) .059(7) .017(6) .015(6) -.010(6)
C7 .063(9) .073(8) .079(10) .004(7) .025(7) -.018(7)
C8 .051(8) .092(10) .060(8) .022(7) -.010(6) -.026(8)

loop_
_atom_type_symbol
_atom_type_description
_atom_type_scat_dispersion_real
_atom_type_scat_dispersion_imag
_atom_type_scat_source
C C .0181 .0091 'International Tables Vol C Tables 4.2.6.8 and 6.1.1.4'
H H .0000 .0000 'International Tables Vol C Tables 4.2.6.8 and 6.1.1.4'
N N .0311 .0180 'International Tables Vol C Tables 4.2.6.8 and 6.1.1.4'
S S .3331 .5567 'International Tables Vol C Tables 4.2.6.8 and 6.1.1.4'

loop_
_geom_angle_atom_site_label_1
_geom_angle_atom_site_label_2
_geom_angle_atom_site_label_3
_geom_angle
_geom_angle_publ_flag
C2 S1 C1 93.8(6) no
C3 S2 C1 95.8(5) no
C5 S3 C4 94.8(5) no
C6 S4 C4 95.8(5) no
C7 N1 C5 114.8(10) no
C8 N2 C6 115.1(10) no
C4 C1 S2 122.6(7) no
C4 C1 S1 122.5(8) no
S2 C1 S1 115.0(6) no
C3 C2 S1 121.1(9) no
C3 C2 H2 119.4 no
S1 C2 H2 119.4 no
C2 C3 S2 114.3(9) no
C2 C3 H3 122.9 no
S2 C3 H3 122.9 no
C1 C4 S3 125.6(7) no
C1 C4 S4 118.7(8) no
S3 C4 S4 115.7(6) no
N1 C5 C6 123.3(9) no
N1 C5 S3 119.3(8) no
C6 C5 S3 117.4(8) no
N2 C6 C5 121.4(9) no
N2 C6 S4 122.4(8) no
C5 C6 S4 116.1(8) no
N1 C7 C8 121.0(11) no
N1 C7 H7 119.5 no
C8 C7 H7 119.5 no
N2 C8 C7 124.3(11) no
N2 C8 H8 117.8 no
C7 C8 H8 117.8 no

loop_
_geom_bond_atom_site_label_1
_geom_bond_atom_site_label_2
_geom_bond_site_symmetry_2
_geom_bond_distance
_geom_bond_publ_flag
S1 C2 . 1.714(11) no
S1 C1 . 1.760(9) no
S2 C3 . 1.756(11) no
S2 C1 . 1.744(10) no
S3 C5 . 1.769(10) no
S3 C4 . 1.743(11) no
S4 C6 . 1.737(10) no
S4 C4 . 1.779(9) no
N1 C7 . 1.345(12) no
N1 C5 . 1.318(11) no
N2 C8 . 1.304(12) no
N2 C6 . 1.330(11) no
C1 C4 . 1.345(13) no
C2 C3 . 1.343(14) no
C2 H2 . .9300 no
C3 H3 . .9300 no
C5 C6 . 1.402(13) no
C7 C8 . 1.391(14) no
C7 H7 . .9300 no
C8 H8 . .9300 no

loop_
_cod_related_entry_id
_cod_related_entry_database
_cod_related_entry_code
1 ChemSpider 21132933
